data_4028296
loop_
_publ_author_name
'Ryan L. Schwiderski'
'Seth C. Rasmussen'

_publ_contact_author_email seth.rasmussen@ndsu.edu
_publ_contact_author_fax 701-231-8831
_publ_contact_author_name 'Seth C. Rasmussen'
_publ_contact_author_phone 701-231-8747
_publ_section_title
;
 Synthesis and Characterization of Thieno[3,4-b]pyrazine-Based
 Terthienyls: Tunable Precursors for Low Band Gap Conjugated Materials
;
_journal_name_full 'Journal of Organic Chemistry'
_journal_page_first 5453
_journal_page_last 5462
_journal_paper_doi 10.1021/jo400577q
_journal_volume 78
_journal_year 2013
_chemical_formula_moiety 'C14 H8 N2 O2 S3, C H4 O'
_chemical_formula_sum 'C15 H12 N2 O3 S3'
_chemical_formula_weight 364.45
_chemical_melting_point 489
_chemical_name_systematic
;
 5,7-Bis(2-thienyl)thieno[3,4-b]pyrazine-2,3(1H,4H)-dione
;
_space_group_IT_number 14
_space_group_name_Hall '-P 2ybc'
_symmetry_cell_setting monoclinic
_symmetry_space_group_name_Hall '-P 2ybc'
_symmetry_space_group_name_H-M 'P 1 21/c 1'
_atom_sites_solution_hydrogens geom
_atom_sites_solution_primary direct
_atom_sites_solution_secondary difmap
_audit_creation_method SHELXL-97
_cell_angle_alpha 90.00
_cell_angle_beta 115.4920(10)
_cell_angle_gamma 90.00
_cell_formula_units_Z 4
_cell_length_a 11.9818(3)
_cell_length_b 13.2018(3)
_cell_length_c 10.9061(3)
_cell_measurement_reflns_used 8683
_cell_measurement_temperature 100(2)
_cell_measurement_theta_max 27.87
_cell_measurement_theta_min 2.58
_cell_volume 1557.19(7)
_computing_cell_refinement 'Bruker SAINT'
_computing_data_collection 'Bruker APEX2'
_computing_data_reduction 'Bruker SAINT'
_computing_molecular_graphics 'Bruker SHELXTL'
_computing_publication_material 'Bruker SHELXTL'
_computing_structure_refinement 'SHELXL-97 (Sheldrick, 2008)'
_computing_structure_solution 'SHELXS-97 (Sheldrick, 2008)'
_diffrn_ambient_temperature 100(2)
_diffrn_measured_fraction_theta_full 0.999
_diffrn_measured_fraction_theta_max 0.999
_diffrn_measurement_device_type 'Bruker APEX-II CCD'
_diffrn_measurement_method '\f and \w scans'
_diffrn_radiation_monochromator graphite
_diffrn_radiation_source 'fine-focus sealed tube'
_diffrn_radiation_type MoK\a
_diffrn_radiation_wavelength 0.71073
_diffrn_reflns_av_R_equivalents 0.0243
_diffrn_reflns_av_sigmaI/netI 0.0173
_diffrn_reflns_limit_h_max 15
_diffrn_reflns_limit_h_min -15
_diffrn_reflns_limit_k_max 17
_diffrn_reflns_limit_k_min -17
_diffrn_reflns_limit_l_max 14
_diffrn_reflns_limit_l_min -14
_diffrn_reflns_number 20415
_diffrn_reflns_theta_full 27.91
_diffrn_reflns_theta_max 27.91
_diffrn_reflns_theta_min 1.88
_exptl_absorpt_coefficient_mu 0.491
_exptl_absorpt_correction_T_max 0.7456
_exptl_absorpt_correction_T_min 0.6768
_exptl_absorpt_correction_type multi-scan
_exptl_absorpt_process_details 'Acta Cryst (1995). A51, 33-38'
_exptl_crystal_colour orange
_exptl_crystal_density_diffrn 1.555
_exptl_crystal_description plate
_exptl_crystal_F_000 752
_exptl_crystal_size_max 0.36
_exptl_crystal_size_mid 0.25
_exptl_crystal_size_min 0.14
_refine_diff_density_max 0.720
_refine_diff_density_min -0.574
_refine_diff_density_rms 0.084
_refine_ls_extinction_method none
_refine_ls_goodness_of_fit_ref 1.056
_refine_ls_hydrogen_treatment constr
_refine_ls_matrix_type full
_refine_ls_number_parameters 210
_refine_ls_number_reflns 3733
_refine_ls_number_restraints 0
_refine_ls_restrained_S_all 1.056
_refine_ls_R_factor_all 0.0480
_refine_ls_R_factor_gt 0.0427
_refine_ls_shift/su_max 0.001
_refine_ls_shift/su_mean 0.000
_refine_ls_structure_factor_coef Fsqd
_refine_ls_weighting_details 'calc w=1/[\s^2^(Fo^2^)+(0.0668P)^2^+1.9316P] where P=(Fo^2^+2Fc^2^)/3'
_refine_ls_weighting_scheme calc
_refine_ls_wR_factor_gt 0.1209
_refine_ls_wR_factor_ref 0.1256
_reflns_number_gt 3316
_reflns_number_total 3733
_reflns_threshold_expression >2sigma(I)
_cod_data_source_file jo400577q_si_002_2.cif
_cod_data_source_block mo_rxs5_0ma
_cod_database_code 4028296

loop_
_symmetry_equiv_pos_as_xyz
'x, y, z'
'-x, y+1/2, -z+1/2'
'-x, -y, -z'
'x, -y-1/2, z-1/2'

loop_
_atom_site_label
_atom_site_type_symbol
_atom_site_fract_x
_atom_site_fract_y
_atom_site_fract_z
_atom_site_U_iso_or_equiv
_atom_site_adp_type
_atom_site_occupancy
_atom_site_symmetry_multiplicity
_atom_site_calc_flag
_atom_site_refinement_flags
S1 S 0.39093(6) 0.12114(4) 1.17783(6) 0.02870(16) Uani 1 1 d .
S2 S 0.76292(5) 0.30937(4) 0.93112(6) 0.02678(15) Uani 1 1 d .
S3 S 0.56441(5) 0.18918(4) 1.01300(5) 0.02203(14) Uani 1 1 d .
O1 O 0.34511(15) 0.01830(12) 0.43930(15) 0.0254(3) Uani 1 1 d .
O2 O 0.14326(14) 0.03351(12) 0.49764(16) 0.0249(3) Uani 1 1 d .
O3 O -0.05076(15) -0.03571(13) 0.25820(16) 0.0267(3) Uani 1 1 d .
H3 H 0.0077 -0.0197 0.3327 0.040 Uiso 1 1 calc R
N1 N 0.26966(16) 0.07608(13) 0.71436(17) 0.0193(3) Uani 1 1 d .
H1 H 0.2102 0.0670 0.7402 0.023 Uiso 1 1 calc R
N2 N 0.46731(16) 0.08638(13) 0.64418(17) 0.0191(3) Uani 1 1 d .
H12 H 0.5308 0.0886 0.6239 0.023 Uiso 1 1 calc R
C1 C 0.35776(19) 0.05163(15) 0.5491(2) 0.0199(4) Uani 1 1 d .
C2 C 0.24685(19) 0.05434(15) 0.5847(2) 0.0196(4) Uani 1 1 d .
C3 C 0.38390(19) 0.11240(15) 0.8092(2) 0.0186(4) Uani 1 1 d .
C4 C 0.41235(19) 0.14808(15) 0.9375(2) 0.0204(4) Uani 1 1 d .
C5 C 0.33517(19) 0.15755(15) 1.0098(2) 0.0197(4) Uani 1 1 d .
C6 C 0.2578(2) 0.15532(17) 1.1864(2) 0.0274(5) Uani 1 1 d .
H6 H 0.2445 0.1488 1.2659 0.033 Uiso 1 1 calc R
C7 C 0.8758(2) 0.29994(18) 0.8768(3) 0.0281(5) Uani 1 1 d .
H7 H 0.9375 0.3500 0.8926 0.034 Uiso 1 1 calc R
C8 C 0.70159(19) 0.19335(15) 0.8634(2) 0.0196(4) Uani 1 1 d .
C9 C 0.76738(17) 0.14670(16) 0.7977(2) 0.0189(4) Uani 1 1 d .
H9 H 0.7488 0.0826 0.7539 0.023 Uiso 1 1 calc R
C10 C 0.8674(2) 0.21229(18) 0.8079(2) 0.0275(5) Uani 1 1 d .
H10 H 0.9228 0.1956 0.7697 0.033 Uiso 1 1 calc R
C11 C 0.58908(19) 0.16077(15) 0.8720(2) 0.0197(4) Uani 1 1 d .
C12 C 0.48402(19) 0.11874(15) 0.7726(2) 0.0181(4) Uani 1 1 d .
C13 C 0.1728(2) 0.19280(17) 1.0674(2) 0.0265(5) Uani 1 1 d .
H13 H 0.0931 0.2145 1.0552 0.032 Uiso 1 1 calc R
C14 C 0.21343(19) 0.19709(16) 0.9605(2) 0.0206(4) Uani 1 1 d .
H14 H 0.1661 0.2224 0.8714 0.025 Uiso 1 1 calc R
C15 C -0.0493(3) 0.0283(2) 0.1535(3) 0.0352(5) Uani 1 1 d .
H15A H -0.0525 0.0993 0.1779 0.053 Uiso 1 1 calc R
H15B H -0.1212 0.0131 0.0679 0.053 Uiso 1 1 calc R
H15C H 0.0267 0.0164 0.1427 0.053 Uiso 1 1 calc R

loop_
_atom_site_aniso_label
_atom_site_aniso_U_11
_atom_site_aniso_U_22
_atom_site_aniso_U_33
_atom_site_aniso_U_23
_atom_site_aniso_U_13
_atom_site_aniso_U_12
S1 0.0355(3) 0.0265(3) 0.0218(3) 0.0021(2) 0.0102(2) 0.0066(2)
S2 0.0286(3) 0.0209(3) 0.0309(3) -0.0054(2) 0.0127(2) -0.0045(2)
S3 0.0214(3) 0.0242(3) 0.0175(3) -0.00595(18) 0.0055(2) -0.00391(18)
O1 0.0295(8) 0.0287(8) 0.0148(7) -0.0028(6) 0.0067(6) -0.0033(6)
O2 0.0209(7) 0.0241(8) 0.0216(8) -0.0030(6) 0.0014(6) -0.0016(6)
O3 0.0235(8) 0.0333(8) 0.0205(7) -0.0027(6) 0.0067(6) -0.0064(6)
N1 0.0183(8) 0.0192(8) 0.0175(8) -0.0009(6) 0.0050(7) -0.0025(6)
N2 0.0204(8) 0.0188(8) 0.0164(8) -0.0010(6) 0.0062(7) -0.0018(6)
C1 0.0234(10) 0.0164(9) 0.0163(9) 0.0026(7) 0.0051(8) -0.0003(7)
C2 0.0223(10) 0.0140(8) 0.0185(9) 0.0003(7) 0.0049(8) -0.0008(7)
C3 0.0205(9) 0.0152(8) 0.0171(9) -0.0003(7) 0.0052(8) -0.0012(7)
C4 0.0217(10) 0.0182(9) 0.0182(9) -0.0016(7) 0.0055(8) -0.0021(7)
C5 0.0246(10) 0.0163(9) 0.0157(9) -0.0014(7) 0.0061(8) -0.0023(7)
C6 0.0403(13) 0.0215(10) 0.0227(11) -0.0006(8) 0.0157(10) 0.0013(9)
C7 0.0243(11) 0.0266(11) 0.0322(12) -0.0007(9) 0.0111(10) -0.0040(8)
C8 0.0189(9) 0.0164(9) 0.0187(9) -0.0021(7) 0.0036(8) -0.0016(7)
C9 0.0137(8) 0.0205(9) 0.0177(9) 0.0001(7) 0.0021(7) 0.0000(7)
C10 0.0220(10) 0.0321(11) 0.0278(11) -0.0028(9) 0.0100(9) 0.0010(9)
C11 0.0220(10) 0.0171(9) 0.0181(9) -0.0015(7) 0.0068(8) 0.0002(7)
C12 0.0210(9) 0.0148(9) 0.0156(9) -0.0004(7) 0.0051(8) 0.0001(7)
C13 0.0280(11) 0.0273(11) 0.0261(11) -0.0005(8) 0.0135(9) 0.0003(8)
C14 0.0219(10) 0.0242(10) 0.0190(9) -0.0068(8) 0.0118(8) -0.0079(8)
C15 0.0456(15) 0.0322(12) 0.0320(13) -0.0009(10) 0.0207(12) -0.0047(11)

loop_
_atom_type_symbol
_atom_type_description
_atom_type_scat_dispersion_real
_atom_type_scat_dispersion_imag
_atom_type_scat_source
C C 0.0033 0.0016 'International Tables Vol C Tables 4.2.6.8 and 6.1.1.4'
H H 0.0000 0.0000 'International Tables Vol C Tables 4.2.6.8 and 6.1.1.4'
N N 0.0061 0.0033 'International Tables Vol C Tables 4.2.6.8 and 6.1.1.4'
O O 0.0106 0.0060 'International Tables Vol C Tables 4.2.6.8 and 6.1.1.4'
S S 0.1246 0.1234 'International Tables Vol C Tables 4.2.6.8 and 6.1.1.4'

loop_
_geom_angle_atom_site_label_1
_geom_angle_atom_site_label_2
_geom_angle_atom_site_label_3
_geom_angle
C6 S1 C5 92.35(11)
C7 S2 C8 92.42(11)
C11 S3 C4 93.25(10)
C15 O3 H3 109.5
C2 N1 C3 122.68(18)
C2 N1 H1 118.7
C3 N1 H1 118.7
C1 N2 C12 123.04(18)
C1 N2 H12 118.5
C12 N2 H12 118.5
O1 C1 N2 122.8(2)
O1 C1 C2 119.97(18)
N2 C1 C2 117.21(18)
O2 C2 N1 122.7(2)
O2 C2 C1 119.77(18)
N1 C2 C1 117.51(18)
C4 C3 N1 127.31(19)
C4 C3 C12 113.39(18)
N1 C3 C12 119.25(18)
C3 C4 C5 130.10(19)
C3 C4 S3 109.93(15)
C5 C4 S3 119.94(15)
C14 C5 C4 128.01(19)
C14 C5 S1 111.65(15)
C4 C5 S1 120.33(16)
C13 C6 S1 112.43(17)
C13 C6 H6 123.8
S1 C6 H6 123.8
C10 C7 S2 111.94(18)
C10 C7 H7 124.0
S2 C7 H7 124.0
C9 C8 C11 129.59(18)
C9 C8 S2 112.12(15)
C11 C8 S2 118.13(15)
C8 C9 C10 108.93(18)
C8 C9 H9 125.5
C10 C9 H9 125.5
C7 C10 C9 114.6(2)
C7 C10 H10 122.7
C9 C10 H10 122.7
C12 C11 C8 128.81(19)
C12 C11 S3 109.88(15)
C8 C11 S3 120.73(15)
C11 C12 N2 127.05(19)
C11 C12 C3 113.52(18)
N2 C12 C3 119.40(18)
C6 C13 C14 114.4(2)
C6 C13 H13 122.8
C14 C13 H13 122.8
C5 C14 C13 109.18(19)
C5 C14 H14 125.4
C13 C14 H14 125.4
O3 C15 H15A 109.5
O3 C15 H15B 109.5
H15A C15 H15B 109.5
O3 C15 H15C 109.5
H15A C15 H15C 109.5
H15B C15 H15C 109.5

loop_
_geom_bond_atom_site_label_1
_geom_bond_atom_site_label_2
_geom_bond_distance
S1 C6 1.699(2)
S1 C5 1.727(2)
S2 C7 1.699(2)
S2 C8 1.722(2)
S3 C11 1.727(2)
S3 C4 1.732(2)
O1 C1 1.223(3)
O2 C2 1.226(3)
O3 C15 1.427(3)
O3 H3 0.8400
N1 C2 1.351(3)
N1 C3 1.398(3)
N1 H1 0.8800
N2 C1 1.355(3)
N2 C12 1.394(3)
N2 H12 0.8800
C1 C2 1.537(3)
C3 C4 1.373(3)
C3 C12 1.421(3)
C4 C5 1.456(3)
C5 C14 1.419(3)
C6 C13 1.352(3)
C6 H6 0.9500
C7 C10 1.359(3)
C7 H7 0.9500
C8 C9 1.415(3)
C8 C11 1.456(3)
C9 C10 1.443(3)
C9 H9 0.9500
C10 H10 0.9500
C11 C12 1.376(3)
C13 C14 1.445(3)
C13 H13 0.9500
C14 H14 0.9500
C15 H15A 0.9800
C15 H15B 0.9800
C15 H15C 0.9800
